data_1540657
loop_
_publ_author_name
'Saidalimu, Ibrayim'
'Suzuki, Shugo'
'Tokunaga, Etsuko'
'Shibata, Norio'

_publ_section_title
;
 Successive C--C bond cleavage, fluorination, trifluoromethylthio- and
 pentafluorophenylthiolation under metal-free conditions to provide
 compounds with dual fluoro-functionalization
;
_journal_issue 3
_journal_name_full 'Chem. Sci.'
_journal_page_first 2106
_journal_paper_doi 10.1039/C5SC04208A
_journal_volume 7
_journal_year 2016
_chemical_formula_moiety 'C17 H23 F2 N O5 S'
_chemical_formula_sum 'C17 H23 F2 N O5 S'
_chemical_formula_weight 391.43
_space_group_IT_number 15
_symmetry_cell_setting monoclinic
_symmetry_Int_Tables_number 15
_symmetry_space_group_name_Hall '-C 2yc'
_symmetry_space_group_name_H-M 'C 1 2/c 1'
_atom_sites_solution_hydrogens geom
_atom_sites_solution_primary direct
_atom_sites_solution_secondary difmap
_audit_update_record
;
2015-07-28 deposited with the CCDC.
2015-12-09 downloaded from the CCDC.
;
_cell_angle_alpha 90.0000
_cell_angle_beta 120.9238(7)
_cell_angle_gamma 90.0000
_cell_formula_units_Z 8
_cell_length_a 38.0429(9)
_cell_length_b 5.96446(15)
_cell_length_c 19.5829(5)
_cell_measurement_reflns_used 13082
_cell_measurement_temperature 173
_cell_measurement_theta_max 27.45
_cell_measurement_theta_min 3.19
_cell_volume 3811.83(17)
_computing_cell_refinement 'RAPID AUTO'
_computing_data_collection 'RAPID AUTO (Rigaku, ????)'
_computing_data_reduction 'RAPID AUTO'
_computing_molecular_graphics 'CrystalStructure 4.0'
_computing_publication_material 'CrystalStructure 4.0 (Rigaku, 2010)'
_computing_structure_refinement 'SHELXL97 (Sheldrick, 2008)'
_computing_structure_solution 'Il Milione (Burla, et al., 2007)'
_diffrn_ambient_temperature 173
_diffrn_detector_area_resol_mean 10.000
_diffrn_measured_fraction_theta_full 0.996
_diffrn_measured_fraction_theta_max 0.996
_diffrn_measurement_device_type 'Rigaku R-AXIS RAPID'
_diffrn_measurement_method \w
_diffrn_radiation_type 'Mo K\a'
_diffrn_radiation_wavelength 0.71075
_diffrn_reflns_av_R_equivalents 0.0305
_diffrn_reflns_limit_h_max 48
_diffrn_reflns_limit_h_min -47
_diffrn_reflns_limit_k_max 7
_diffrn_reflns_limit_k_min -7
_diffrn_reflns_limit_l_max 25
_diffrn_reflns_limit_l_min -24
_diffrn_reflns_number 17940
_diffrn_reflns_theta_full 27.45
_diffrn_reflns_theta_max 27.46
_diffrn_standards_number 0
_exptl_absorpt_coefficient_mu 0.215
_exptl_absorpt_correction_type none
_exptl_crystal_colour colorless
_exptl_crystal_density_diffrn 1.364
_exptl_crystal_density_method 'not measured'
_exptl_crystal_description needle
_exptl_crystal_F_000 1648.00
_exptl_crystal_size_max 0.200
_exptl_crystal_size_mid 0.100
_exptl_crystal_size_min 0.100
_refine_diff_density_max 0.460
_refine_diff_density_min -0.460
_refine_ls_extinction_method none
_refine_ls_goodness_of_fit_ref 1.411
_refine_ls_hydrogen_treatment constr
_refine_ls_number_parameters 235
_refine_ls_number_reflns 4346
_refine_ls_number_restraints 0
_refine_ls_R_factor_gt 0.0484
_refine_ls_shift/su_max 0.000
_refine_ls_structure_factor_coef Fsqd
_refine_ls_weighting_details 'w = 1/[\s^2^(Fo^2^)+(0.1000P)^2^+0.0000P] where P=(Fo^2^+2Fc^2^)/3'
_refine_ls_weighting_scheme calc
_refine_ls_wR_factor_ref 0.1951
_reflns_number_gt 3272
_reflns_number_total 4346
_reflns_threshold_expression F^2^>2.0\s(F^2^)
_cod_data_source_file c5sc04208a2.cif
_cod_data_source_block 20150128-sai4
_cod_depositor_comments 'Adding full bibliography for 1540657--1540658.cif.'
_cod_original_cell_volume 3811.84(17)
_cod_database_code 1540657

loop_
_symmetry_equiv_pos_site_id
_symmetry_equiv_pos_as_xyz
1 +X,+Y,+Z
2 -X,+Y,1/2-Z
3 -X,-Y,-Z
4 +X,-Y,1/2+Z
5 1/2+X,1/2+Y,+Z
6 1/2-X,1/2+Y,1/2-Z
7 1/2-X,1/2-Y,-Z
8 1/2+X,1/2-Y,1/2+Z

loop_
_atom_site_label
_atom_site_type_symbol
_atom_site_fract_x
_atom_site_fract_y
_atom_site_fract_z
_atom_site_U_iso_or_equiv
_atom_site_adp_type
_atom_site_occupancy
_atom_site_symmetry_multiplicity
_atom_site_calc_flag
_atom_site_refinement_flags
S1 S 0.449214(17) 0.35099(10) 0.16585(4) 0.0436(3) Uani 1.0 8 d .
F1 F 0.38697(4) 0.1475(2) 0.16256(9) 0.0481(4) Uani 1.0 8 d .
F12 F 0.41213(6) 0.2007(5) 0.33593(14) 0.1010(8) Uani 1.0 8 d .
O2 O 0.37356(5) 0.6293(3) 0.04903(10) 0.0418(4) Uani 1.0 8 d .
O3 O 0.35722(5) 0.0385(3) 0.31965(11) 0.0510(5) Uani 1.0 8 d .
O11 O 0.33821(5) 0.3057(3) 0.01975(11) 0.0527(5) Uani 1.0 8 d .
O20 O 0.26096(5) 0.8389(3) 0.09895(10) 0.0393(4) Uani 1.0 8 d .
O21 O 0.23705(4) 0.5188(3) 0.15400(9) 0.0367(4) Uani 1.0 8 d .
N23 N 0.44073(7) 0.2279(4) 0.08096(15) 0.0516(6) Uani 1.0 8 d .
C1 C 0.29029(6) 0.6863(4) 0.14466(12) 0.0321(5) Uani 1.0 8 d .
C3 C 0.39808(6) 0.3605(4) 0.15032(14) 0.0355(5) Uani 1.0 8 d .
C4 C 0.27756(6) 0.5158(4) 0.17705(12) 0.0316(5) Uani 1.0 8 d .
C5 C 0.30578(7) 0.3631(4) 0.22852(13) 0.0346(5) Uani 1.0 8 d .
C6 C 0.32989(7) 0.6866(4) 0.15964(13) 0.0344(5) Uani 1.0 8 d .
C7 C 0.34651(7) 0.3671(4) 0.24529(12) 0.0369(5) Uani 1.0 8 d .
C8 C 0.36616(6) 0.4225(4) 0.06493(13) 0.0362(5) Uani 1.0 8 d .
C9 C 0.35852(6) 0.5258(4) 0.20842(12) 0.0363(5) Uani 1.0 8 d .
C10 C 0.39938(6) 0.5220(4) 0.21248(13) 0.0394(5) Uani 1.0 8 d .
C13 C 0.27076(8) 1.0066(4) 0.05919(15) 0.0440(6) Uani 1.0 8 d .
C14 C 0.37540(8) 0.2029(5) 0.30239(15) 0.0495(7) Uani 1.0 8 d .
C15 C 0.34464(9) 0.7152(5) -0.02930(16) 0.0572(7) Uani 1.0 8 d .
C16 C 0.45285(9) -0.0105(5) 0.0903(3) 0.0653(9) Uani 1.0 8 d .
C17 C 0.45227(12) 0.3693(5) 0.0345(3) 0.0708(10) Uani 1.0 8 d .
C18 C 0.49891(9) -0.0571(6) 0.1389(3) 0.0872(13) Uani 1.0 8 d .
C19 C 0.4341(2) 0.3050(9) -0.0492(3) 0.123(2) Uani 1.0 8 d .
C22 C 0.22192(7) 0.3315(4) 0.17662(15) 0.0427(6) Uani 1.0 8 d .
H5 H 0.2978 0.2535 0.2531 0.0415 Uiso 1.0 8 calc R
H6 H 0.3379 0.7994 0.1361 0.0413 Uiso 1.0 8 calc R
H10A H 0.4211 0.4745 0.2663 0.0473 Uiso 1.0 8 calc R
H10B H 0.4061 0.6748 0.2029 0.0473 Uiso 1.0 8 calc R
H13A H 0.2937 1.0978 0.0987 0.0528 Uiso 1.0 8 calc R
H13B H 0.2468 1.1027 0.0277 0.0528 Uiso 1.0 8 calc R
H13C H 0.2785 0.9343 0.0239 0.0528 Uiso 1.0 8 calc R
H15A H 0.3167 0.6940 -0.0401 0.0686 Uiso 1.0 8 calc R
H15B H 0.3479 0.6345 -0.0693 0.0686 Uiso 1.0 8 calc R
H15C H 0.3497 0.8754 -0.0316 0.0686 Uiso 1.0 8 calc R
H16A H 0.4418 -0.0761 0.0366 0.0783 Uiso 1.0 8 calc R
H16B H 0.4397 -0.0896 0.1157 0.0783 Uiso 1.0 8 calc R
H17A H 0.4825 0.3664 0.0600 0.0850 Uiso 1.0 8 calc R
H17B H 0.4442 0.5257 0.0367 0.0850 Uiso 1.0 8 calc R
H18A H 0.5036 -0.2194 0.1438 0.1046 Uiso 1.0 8 calc R
H18B H 0.5104 0.0088 0.1921 0.1046 Uiso 1.0 8 calc R
H18C H 0.5122 0.0095 0.1121 0.1046 Uiso 1.0 8 calc R
H19A H 0.4042 0.3131 -0.0759 0.1480 Uiso 1.0 8 calc R
H19B H 0.4423 0.1515 -0.0524 0.1480 Uiso 1.0 8 calc R
H19C H 0.4437 0.4075 -0.0754 0.1480 Uiso 1.0 8 calc R
H22A H 0.1926 0.3517 0.1562 0.0512 Uiso 1.0 8 calc R
H22B H 0.2367 0.3203 0.2348 0.0512 Uiso 1.0 8 calc R
H22C H 0.2261 0.1939 0.1543 0.0512 Uiso 1.0 8 calc R

loop_
_atom_site_aniso_label
_atom_site_aniso_U_11
_atom_site_aniso_U_22
_atom_site_aniso_U_33
_atom_site_aniso_U_12
_atom_site_aniso_U_13
_atom_site_aniso_U_23
S1 0.0264(3) 0.0483(4) 0.0552(4) 0.0032(3) 0.0203(3) 0.0029(3)
F1 0.0439(8) 0.0362(8) 0.0709(10) 0.0010(6) 0.0343(8) 0.0118(7)
F12 0.0517(12) 0.137(2) 0.1008(17) 0.0209(12) 0.0293(12) 0.0578(15)
O2 0.0359(9) 0.0401(9) 0.0434(9) -0.0004(7) 0.0160(8) 0.0074(7)
O3 0.0357(9) 0.0535(10) 0.0635(11) 0.0137(8) 0.0252(9) 0.0329(9)
O11 0.0400(10) 0.0533(11) 0.0526(11) -0.0122(8) 0.0151(9) -0.0075(9)
O20 0.0391(9) 0.0343(8) 0.0480(9) 0.0070(7) 0.0248(8) 0.0103(7)
O21 0.0280(8) 0.0404(9) 0.0427(9) 0.0025(6) 0.0189(7) 0.0065(7)
N23 0.0513(13) 0.0408(11) 0.0775(16) -0.0060(10) 0.0437(13) -0.0095(11)
C1 0.0324(11) 0.0331(10) 0.0308(10) 0.0012(8) 0.0163(9) -0.0024(8)
C3 0.0275(10) 0.0336(11) 0.0455(12) 0.0003(8) 0.0189(10) 0.0070(9)
C4 0.0289(10) 0.0360(11) 0.0316(10) 0.0001(8) 0.0168(9) -0.0025(8)
C5 0.0330(11) 0.0409(12) 0.0332(11) 0.0029(9) 0.0194(10) 0.0033(9)
C6 0.0345(11) 0.0356(11) 0.0349(11) -0.0021(9) 0.0192(10) -0.0020(9)
C7 0.0300(11) 0.0486(13) 0.0296(10) 0.0034(9) 0.0135(10) 0.0043(9)
C8 0.0277(11) 0.0384(12) 0.0442(12) 0.0003(9) 0.0198(10) -0.0009(10)
C9 0.0301(11) 0.0453(13) 0.0313(10) -0.0031(9) 0.0142(9) -0.0024(9)
C10 0.0265(11) 0.0507(13) 0.0386(12) -0.0011(9) 0.0150(10) 0.0023(10)
C13 0.0489(14) 0.0343(12) 0.0510(14) 0.0017(10) 0.0272(12) 0.0053(10)
C14 0.0355(13) 0.0711(17) 0.0435(13) 0.0133(12) 0.0214(12) 0.0178(12)
C15 0.0511(16) 0.0654(17) 0.0454(15) 0.0092(13) 0.0179(13) 0.0179(13)
C16 0.0439(15) 0.0438(15) 0.111(3) -0.0091(12) 0.0415(17) -0.0195(15)
C17 0.094(3) 0.0595(18) 0.090(3) -0.0141(17) 0.069(3) -0.0166(17)
C18 0.0449(17) 0.0611(19) 0.148(4) 0.0011(15) 0.044(3) -0.035(3)
C19 0.185(6) 0.107(4) 0.119(4) -0.041(4) 0.107(5) -0.044(3)
C22 0.0328(12) 0.0450(13) 0.0524(14) 0.0006(10) 0.0233(12) 0.0067(11)

loop_
_atom_type_symbol
_atom_type_description
_atom_type_scat_dispersion_real
_atom_type_scat_dispersion_imag
_atom_type_scat_source
C C 0.0033 0.0016
;
International Tables for Crystallography
(1992, Vol. C, Tables 4.2.6.8 and 6.1.1.4)
;
H H 0.0000 0.0000
;
International Tables for Crystallography
(1992, Vol. C, Table 6.1.1.4)
;
F F 0.0171 0.0103
;
International Tables for Crystallography
(1992, Vol. C, Tables 4.2.6.8 and 6.1.1.4)
;
N N 0.0061 0.0033
;
International Tables for Crystallography
(1992, Vol. C, Tables 4.2.6.8 and 6.1.1.4)
;
O O 0.0106 0.0060
;
International Tables for Crystallography
(1992, Vol. C, Tables 4.2.6.8 and 6.1.1.4)
;
S S 0.1246 0.1234
;
International Tables for Crystallography
(1992, Vol. C, Tables 4.2.6.8 and 6.1.1.4)
;

loop_
_geom_angle_atom_site_label_1
_geom_angle_atom_site_label_2
_geom_angle_atom_site_label_3
_geom_angle
_geom_angle_publ_flag
N23 S1 C3 101.71(12) yes
C8 O2 C15 115.95(18) yes
C1 O20 C13 118.1(3) yes
C4 O21 C22 117.00(16) yes
S1 N23 C16 114.0(3) yes
S1 N23 C17 113.23(19) yes
C16 N23 C17 117.2(4) yes
O20 C1 C4 115.1(2) yes
O20 C1 C6 125.2(3) yes
C4 C1 C6 119.71(18) yes
S1 C3 F1 109.67(14) yes
S1 C3 C8 112.0(2) yes
S1 C3 C10 107.04(13) yes
F1 C3 C8 105.55(15) yes
F1 C3 C10 108.9(3) yes
C8 C3 C10 113.66(18) yes
O21 C4 C1 115.62(17) yes
O21 C4 C5 125.1(3) yes
C1 C4 C5 119.3(3) yes
C4 C5 C7 120.7(3) yes
C1 C6 C9 121.8(3) yes
C5 C7 C9 120.12(19) yes
C5 C7 C14 118.0(3) yes
C9 C7 C14 121.9(3) yes
O2 C8 O11 125.3(2) yes
O2 C8 C3 109.58(16) yes
O11 C8 C3 125.1(3) yes
C6 C9 C7 118.0(3) yes
C6 C9 C10 117.7(3) yes
C7 C9 C10 124.07(19) yes
C3 C10 C9 110.73(17) yes
F12 C14 O3 117.4(3) yes
F12 C14 C7 129.0(3) yes
O3 C14 C7 113.5(3) yes
N23 C16 C18 115.9(3) yes
N23 C17 C19 115.2(4) yes
C4 C5 H5 119.647 no
C7 C5 H5 119.632 no
C1 C6 H6 119.084 no
C9 C6 H6 119.078 no
C3 C10 H10A 109.495 no
C3 C10 H10B 109.485 no
C9 C10 H10A 109.513 no
C9 C10 H10B 109.510 no
H10A C10 H10B 108.061 no
O20 C13 H13A 109.471 no
O20 C13 H13B 109.484 no
O20 C13 H13C 109.474 no
H13A C13 H13B 109.470 no
H13A C13 H13C 109.456 no
H13B C13 H13C 109.471 no
O2 C15 H15A 109.473 no
O2 C15 H15B 109.479 no
O2 C15 H15C 109.475 no
H15A C15 H15B 109.458 no
H15A C15 H15C 109.458 no
H15B C15 H15C 109.485 no
N23 C16 H16A 108.317 no
N23 C16 H16B 108.305 no
C18 C16 H16A 108.309 no
C18 C16 H16B 108.305 no
H16A C16 H16B 107.410 no
N23 C17 H17A 108.489 no
N23 C17 H17B 108.477 no
C19 C17 H17A 108.492 no
C19 C17 H17B 108.479 no
H17A C17 H17B 107.497 no
C16 C18 H18A 109.467 no
C16 C18 H18B 109.466 no
C16 C18 H18C 109.460 no
H18A C18 H18B 109.476 no
H18A C18 H18C 109.481 no
H18B C18 H18C 109.477 no
C17 C19 H19A 109.475 no
C17 C19 H19B 109.464 no
C17 C19 H19C 109.465 no
H19A C19 H19B 109.470 no
H19A C19 H19C 109.483 no
H19B C19 H19C 109.470 no
O21 C22 H22A 109.468 no
O21 C22 H22B 109.466 no
O21 C22 H22C 109.480 no
H22A C22 H22B 109.474 no
H22A C22 H22C 109.468 no
H22B C22 H22C 109.471 no

loop_
_geom_bond_atom_site_label_1
_geom_bond_atom_site_label_2
_geom_bond_distance
_geom_bond_publ_flag
S1 N23 1.690(3) yes
S1 C3 1.809(3) yes
F1 C3 1.398(3) yes
F12 C14 1.200(4) yes
O2 C8 1.337(3) yes
O2 C15 1.446(3) yes
O3 C14 1.340(4) yes
O11 C8 1.197(3) yes
O20 C1 1.359(3) yes
O20 C13 1.430(4) yes
O21 C4 1.365(3) yes
O21 C22 1.427(4) yes
N23 C16 1.477(4) yes
N23 C17 1.464(6) yes
C1 C4 1.410(4) yes
C1 C6 1.379(4) yes
C3 C8 1.523(3) yes
C3 C10 1.533(4) yes
C4 C5 1.374(3) yes
C5 C7 1.409(4) yes
C6 C9 1.396(3) yes
C7 C9 1.402(4) yes
C7 C14 1.468(4) yes
C9 C10 1.515(4) yes
C16 C18 1.530(4) yes
C17 C19 1.465(7) yes
C5 H5 0.950 no
C6 H6 0.950 no
C10 H10A 0.990 no
C10 H10B 0.990 no
C13 H13A 0.980 no
C13 H13B 0.980 no
C13 H13C 0.980 no
C15 H15A 0.980 no
C15 H15B 0.980 no
C15 H15C 0.980 no
C16 H16A 0.990 no
C16 H16B 0.990 no
C17 H17A 0.990 no
C17 H17B 0.990 no
C18 H18A 0.980 no
C18 H18B 0.980 no
C18 H18C 0.980 no
C19 H19A 0.980 no
C19 H19B 0.980 no
C19 H19C 0.980 no
C22 H22A 0.980 no
C22 H22B 0.980 no
C22 H22C 0.980 no

loop_
_geom_contact_atom_site_label_1
_geom_contact_atom_site_label_2
_geom_contact_distance
_geom_contact_publ_flag
_geom_contact_site_symmetry_2
S1 O2 3.0830(16) no .
S1 C18 3.286(5) no .
F1 F12 3.034(4) no .
F1 O2 3.507(3) no .
F1 O11 2.612(3) no .
F1 N23 3.213(4) no .
F1 C7 3.045(4) no .
F1 C9 2.840(3) no .
F1 C14 3.007(4) no .
F1 C16 3.581(5) no .
F12 C3 3.523(4) no .
F12 C9 2.987(3) no .
F12 C10 2.924(4) no .
O2 N23 3.318(3) no .
O2 C6 3.357(4) no .
O2 C9 3.505(4) no .
O2 C10 2.896(4) no .
O2 C17 3.511(6) no .
O3 C5 2.678(3) no .
O11 N23 3.473(4) no .
O11 C10 3.507(3) no .
O11 C15 2.682(4) no .
O20 O21 2.577(3) no .
O20 C5 3.599(3) no .
N23 C8 2.929(4) no .
C1 C7 2.784(3) no .
C3 C6 3.322(4) no .
C3 C7 3.326(5) no .
C4 C9 2.815(4) no .
C5 C6 2.767(4) no .
C5 C22 2.813(4) no .
C6 C8 3.234(4) no .
C6 C13 2.833(3) no .
C8 C9 3.033(4) no .
C10 C14 3.034(5) no .
C16 C19 3.084(7) no .
C17 C18 3.174(5) no .
S1 S1 3.5643(7) no 2_655
F1 C6 3.485(3) no 1_545
F12 C18 3.514(5) no 2_655
F12 C19 3.595(6) no 4_555
F12 C19 3.538(6) no 4_565
O2 C16 3.444(4) no 1_565
O3 C6 3.458(3) no 1_545
O3 C15 3.548(5) no 4_565
O3 C19 3.410(6) no 4_555
O3 C22 3.289(4) no 6_545
O11 C13 3.521(4) no 1_545
O11 C22 3.413(3) no 7_555
O20 C13 3.384(3) no 7_565
O20 C15 3.532(4) no 7_565
O21 C15 3.215(3) no 7_565
O21 C22 3.405(3) no 6_555
C4 C22 3.420(4) no 6_555
C5 C13 3.571(4) no 1_545
C6 F1 3.485(3) no 1_565
C6 O3 3.458(3) no 1_565
C13 O11 3.521(4) no 1_565
C13 O20 3.384(3) no 7_565
C13 C5 3.571(4) no 1_565
C13 C13 3.540(3) no 7_575
C15 O3 3.548(5) no 4_564
C15 O20 3.532(4) no 7_565
C15 O21 3.215(3) no 7_565
C16 O2 3.444(4) no 1_545
C18 F12 3.514(5) no 2_655
C19 F12 3.595(6) no 4_554
C19 F12 3.538(6) no 4_564
C19 O3 3.410(6) no 4_554
C22 O3 3.289(4) no 6_555
C22 O11 3.413(3) no 7_555
C22 O21 3.405(3) no 6_545
C22 C4 3.420(4) no 6_545
S1 H10A 2.7772 no .
S1 H10B 2.8582 no .
S1 H16A 3.4991 no .
S1 H16B 2.7633 no .
S1 H17A 2.9333 no .
S1 H17B 2.6505 no .
S1 H18B 2.9369 no .
F1 H10A 2.6282 no .
F1 H10B 3.2332 no .
F1 H16B 2.9580 no .
F12 H10A 2.2636 no .
O2 H6 2.8551 no .
O2 H10B 2.6168 no .
O2 H17B 2.8859 no .
O3 H5 2.3302 no .
O11 H15A 2.5345 no .
O11 H15B 2.7722 no .
O20 H6 2.6395 no .
O21 H5 2.6452 no .
N23 H18A 3.3655 no .
N23 H18B 2.7466 no .
N23 H18C 2.7843 no .
N23 H19A 2.6900 no .
N23 H19B 2.6824 no .
N23 H19C 3.3001 no .
C1 H5 3.2609 no .
C1 H13A 2.6399 no .
C1 H13B 3.2021 no .
C1 H13C 2.6255 no .
C3 H6 3.3932 no .
C3 H16B 3.3572 no .
C4 H6 3.2661 no .
C4 H22A 3.1964 no .
C4 H22B 2.6209 no .
C4 H22C 2.6117 no .
C5 H22B 2.7069 no .
C5 H22C 2.7909 no .
C6 H10A 3.2499 no .
C6 H10B 2.5693 no .
C6 H13A 2.7657 no .
C6 H13C 2.7802 no .
C7 H6 3.2570 no .
C7 H10A 2.7275 no .
C7 H10B 3.3362 no .
C8 H6 3.1129 no .
C8 H10A 3.3978 no .
C8 H10B 2.7659 no .
C8 H15A 2.5335 no .
C8 H15B 2.6672 no .
C8 H15C 3.1693 no .
C8 H17B 3.3445 no .
C9 H5 3.2897 no .
C10 H6 2.6166 no .
C13 H6 2.5238 no .
C14 H5 2.6108 no .
C14 H10A 2.7230 no .
C15 H6 3.4148 no .
C15 H13C 3.4370 no .
C15 H17B 3.5015 no .
C16 H17A 2.7134 no .
C16 H17B 3.3295 no .
C16 H19A 3.3984 no .
C16 H19B 2.7838 no .
C17 H16A 2.6896 no .
C17 H16B 3.3228 no .
C17 H18B 3.4680 no .
C17 H18C 2.9244 no .
C18 H17A 2.8580 no .
C18 H19B 3.4541 no .
C19 H16A 2.7515 no .
C19 H18C 3.5025 no .
C22 H5 2.5184 no .
H5 H22A 3.4852 no .
H5 H22B 2.1987 no .
H5 H22C 2.4244 no .
H6 H10A 3.4616 no .
H6 H10B 2.3454 no .
H6 H13A 2.2962 no .
H6 H13B 3.4968 no .
H6 H13C 2.3409 no .
H6 H15A 3.1772 no .
H6 H15C 3.5641 no .
H13C H15A 2.7578 no .
H13C H15C 3.4148 no .
H15B H17B 3.2139 no .
H15B H19A 2.9256 no .
H16A H17A 2.9725 no .
H16A H17B 3.5906 no .
H16A H18A 2.3641 no .
H16A H18B 2.8583 no .
H16A H18C 2.3539 no .
H16A H19A 3.0083 no .
H16A H19B 2.2166 no .
H16B H18A 2.3332 no .
H16B H18B 2.3856 no .
H16B H18C 2.8572 no .
H17A H18B 3.0893 no .
H17A H18C 2.3804 no .
H17A H19A 2.8114 no .
H17A H19B 2.3159 no .
H17A H19C 2.2897 no .
H17B H19A 2.3096 no .
H17B H19B 2.8114 no .
H17B H19C 2.2960 no .
H18C H19B 3.0595 no .
S1 H16B 3.4438 no 1_565
S1 H18A 3.4575 no 1_565
S1 H18B 3.1422 no 2_655
F1 H6 2.6585 no 1_545
F1 H10B 2.9172 no 1_545
F1 H13A 3.1128 no 1_545
F1 H18B 3.5498 no 2_655
F12 H16A 3.5647 no 4_555
F12 H17A 3.5790 no 2_655
F12 H18B 3.4565 no 2_655
F12 H18C 2.7598 no 2_655
F12 H19A 3.4670 no 4_565
F12 H19B 2.8162 no 4_555
F12 H19C 2.7889 no 4_565
O2 H16A 3.2473 no 1_565
O2 H16B 2.7323 no 1_565
O3 H6 3.5748 no 1_545
O3 H15B 3.0743 no 4_565
O3 H15C 3.1129 no 4_565
O3 H19A 2.8319 no 4_555
O3 H19B 3.1156 no 4_555
O3 H22A 2.4445 no 6_545
O3 H22B 3.4165 no 6_545
O11 H13A 3.0809 no 1_545
O11 H13B 2.9219 no 7_565
O11 H13C 3.2028 no 1_545
O11 H15C 2.8706 no 1_545
O11 H22A 3.1593 no 7_555
O11 H22C 3.0062 no 7_555
O20 H5 3.5838 no 1_565
O20 H13B 3.5248 no 7_565
O20 H13C 2.6427 no 7_565
O20 H15A 2.5676 no 7_565
O20 H22B 3.2120 no 6_555
O20 H22C 2.9829 no 1_565
O21 H5 3.0824 no 6_555
O21 H13C 3.2317 no 7_565
O21 H15A 2.7203 no 7_565
O21 H15B 3.4590 no 7_565
O21 H15C 2.9845 no 7_565
O21 H22B 2.5955 no 6_555
O21 H22C 3.4256 no 6_555
C1 H13B 3.3860 no 7_565
C1 H13C 3.0634 no 7_565
C1 H15A 3.5635 no 7_565
C1 H22B 3.1223 no 6_555
C4 H13A 3.1484 no 1_545
C4 H13B 3.5318 no 1_545
C4 H13C 3.3905 no 7_565
C4 H22A 3.4859 no 6_555
C4 H22B 2.7439 no 6_555
C4 H22C 3.5387 no 6_555
C5 H13A 2.8240 no 1_545
C5 H15B 3.4243 no 4_565
C5 H22B 3.4279 no 6_555
C7 H13A 2.9885 no 1_545
C7 H19A 3.5804 no 4_565
C9 H13A 3.4309 no 1_545
C13 H13B 2.7575 no 7_575
C13 H13C 3.1534 no 7_565
C13 H15A 3.3706 no 7_565
C13 H22C 3.2953 no 1_565
C14 H15B 3.3241 no 4_565
C14 H19A 3.5399 no 4_565
C14 H19B 3.4052 no 4_555
C14 H19C 3.3896 no 4_565
C15 H16A 3.4618 no 1_565
C15 H16B 3.4552 no 1_565
C15 H22A 3.3523 no 7_565
C15 H22C 3.5245 no 7_555
C16 H15C 3.4539 no 1_545
C16 H17B 2.9163 no 1_545
C17 H16A 3.3344 no 1_565
C17 H18A 3.1809 no 1_565
C18 H17B 3.2017 no 1_545
C18 H18B 3.5274 no 2_655
C18 H19B 3.4756 no 3_655
C19 H18C 3.4346 no 3_655
C22 H5 3.1385 no 6_555
C22 H15C 3.2551 no 7_565
C22 H22B 3.4613 no 6_545
C22 H22B 3.3438 no 6_555
C22 H22C 3.5794 no 6_555
H5 O20 3.5838 no 1_545
H5 O21 3.0824 no 6_545
H5 C22 3.1385 no 6_545
H5 H13A 3.0891 no 1_545
H5 H15B 3.0605 no 4_565
H5 H22A 2.8915 no 6_545
H5 H22B 2.9610 no 6_545
H5 H22C 3.5642 no 6_555
H6 F1 2.6585 no 1_565
H6 O3 3.5748 no 1_565
H10A H17A 3.5516 no 2_655
H10A H18A 3.0739 no 2_665
H10A H19C 2.8475 no 4_565
H10B F1 2.9172 no 1_565
H10B H16B 2.9593 no 1_565
H10B H18A 3.2584 no 2_665
H10B H18B 3.4018 no 2_665
H13A F1 3.1128 no 1_565
H13A O11 3.0809 no 1_565
H13A C4 3.1484 no 1_565
H13A C5 2.8240 no 1_565
H13A C7 2.9885 no 1_565
H13A C9 3.4309 no 1_565
H13A H5 3.0891 no 1_565
H13A H13B 2.7880 no 7_575
H13A H22C 3.3165 no 1_565
H13B O11 2.9219 no 7_565
H13B O20 3.5248 no 7_565
H13B C1 3.3860 no 7_565
H13B C4 3.5318 no 1_565
H13B C13 2.7575 no 7_575
H13B H13A 2.7880 no 7_575
H13B H13B 2.1434 no 7_575
H13B H13C 3.3482 no 7_565
H13B H13C 2.9282 no 7_575
H13B H15A 3.1035 no 7_565
H13B H22C 3.0122 no 1_565
H13C O11 3.2028 no 1_565
H13C O20 2.6427 no 7_565
H13C O21 3.2317 no 7_565
H13C C1 3.0634 no 7_565
H13C C4 3.3905 no 7_565
H13C C13 3.1534 no 7_565
H13C H13B 3.3482 no 7_565
H13C H13B 2.9282 no 7_575
H13C H13C 2.8865 no 7_565
H15A O20 2.5676 no 7_565
H15A O21 2.7203 no 7_565
H15A C1 3.5635 no 7_565
H15A C13 3.3706 no 7_565
H15A H13B 3.1035 no 7_565
H15A H22A 3.4366 no 7_565
H15A H22C 3.0436 no 7_555
H15B O3 3.0743 no 4_564
H15B O21 3.4590 no 7_565
H15B C5 3.4243 no 4_564
H15B C14 3.3241 no 4_564
H15B H5 3.0605 no 4_564
H15B H16A 3.5256 no 1_565
H15B H22A 3.3153 no 7_555
H15B H22A 3.4593 no 7_565
H15B H22C 3.1182 no 7_555
H15C O3 3.1129 no 4_564
H15C O11 2.8706 no 1_565
H15C O21 2.9845 no 7_565
H15C C16 3.4539 no 1_565
H15C C22 3.2551 no 7_565
H15C H16A 3.0564 no 1_565
H15C H16B 3.1513 no 1_565
H15C H22A 2.6761 no 7_565
H16A F12 3.5647 no 4_554
H16A O2 3.2473 no 1_545
H16A C15 3.4618 no 1_545
H16A C17 3.3344 no 1_545
H16A H15B 3.5256 no 1_545
H16A H15C 3.0564 no 1_545
H16A H17A 3.5959 no 1_545
H16A H17B 2.3766 no 1_545
H16B S1 3.4438 no 1_545
H16B O2 2.7323 no 1_545
H16B C15 3.4552 no 1_545
H16B H10B 2.9593 no 1_545
H16B H15C 3.1513 no 1_545
H16B H17B 2.8220 no 1_545
H16B H18B 3.2818 no 2_655
H17A F12 3.5790 no 2_655
H17A H10A 3.5516 no 2_655
H17A H16A 3.5959 no 1_565
H17A H18A 2.8442 no 1_565
H17A H19C 2.9877 no 3_665
H17B C16 2.9163 no 1_565
H17B C18 3.2017 no 1_565
H17B H16A 2.3766 no 1_565
H17B H16B 2.8220 no 1_565
H17B H18A 2.6359 no 1_565
H18A S1 3.4575 no 1_545
H18A C17 3.1809 no 1_545
H18A H10A 3.0739 no 2_645
H18A H10B 3.2584 no 2_645
H18A H17A 2.8442 no 1_545
H18A H17B 2.6359 no 1_545
H18A H19B 3.3734 no 3_655
H18A H19C 3.1352 no 3_655
H18B S1 3.1422 no 2_655
H18B F1 3.5498 no 2_655
H18B F12 3.4565 no 2_655
H18B C18 3.5274 no 2_655
H18B H10B 3.4018 no 2_645
H18B H16B 3.2818 no 2_655
H18B H18B 2.7624 no 2_655
H18C F12 2.7598 no 2_655
H18C C19 3.4346 no 3_655
H18C H19B 2.7140 no 3_655
H18C H19C 3.2802 no 3_655
H19A F12 3.4670 no 4_564
H19A O3 2.8319 no 4_554
H19A C7 3.5804 no 4_564
H19A C14 3.5399 no 4_564
H19A H22A 3.3236 no 7_555
H19B F12 2.8162 no 4_554
H19B O3 3.1156 no 4_554
H19B C14 3.4052 no 4_554
H19B C18 3.4756 no 3_655
H19B H18A 3.3734 no 3_655
H19B H18C 2.7140 no 3_655
H19C F12 2.7889 no 4_564
H19C C14 3.3896 no 4_564
H19C H10A 2.8475 no 4_564
H19C H17A 2.9877 no 3_665
H19C H18A 3.1352 no 3_655
H19C H18C 3.2802 no 3_655
H22A O3 2.4445 no 6_555
H22A O11 3.1593 no 7_555
H22A C4 3.4859 no 6_545
H22A C15 3.3523 no 7_565
H22A H5 2.8915 no 6_555
H22A H15A 3.4366 no 7_565
H22A H15B 3.3153 no 7_555
H22A H15B 3.4593 no 7_565
H22A H15C 2.6761 no 7_565
H22A H19A 3.3236 no 7_555
H22B O3 3.4165 no 6_555
H22B O20 3.2120 no 6_545
H22B O21 2.5955 no 6_545
H22B C1 3.1223 no 6_545
H22B C4 2.7439 no 6_545
H22B C5 3.4279 no 6_545
H22B C22 3.3438 no 6_545
H22B C22 3.4613 no 6_555
H22B H5 2.9610 no 6_555
H22B H22B 3.1076 no 6_545
H22B H22B 3.1076 no 6_555
H22B H22C 2.9198 no 6_555
H22C O11 3.0062 no 7_555
H22C O20 2.9829 no 1_545
H22C O21 3.4256 no 6_545
H22C C4 3.5387 no 6_545
H22C C13 3.2953 no 1_545
H22C C15 3.5245 no 7_555
H22C C22 3.5794 no 6_545
H22C H5 3.5642 no 6_545
H22C H13A 3.3165 no 1_545
H22C H13B 3.0122 no 1_545
H22C H15A 3.0436 no 7_555
H22C H15B 3.1182 no 7_555
H22C H22B 2.9198 no 6_545

loop_
_geom_torsion_atom_site_label_1
_geom_torsion_atom_site_label_2
_geom_torsion_atom_site_label_3
_geom_torsion_atom_site_label_4
_geom_torsion
_geom_torsion_publ_flag
N23 S1 C3 F1 76.43(17) no
N23 S1 C3 C8 -40.38(15) no
N23 S1 C3 C10 -165.56(13) no
C3 S1 N23 C16 -103.50(17) no
C3 S1 N23 C17 119.09(15) no
C15 O2 C8 O11 0.7(5) no
C15 O2 C8 C3 -177.6(3) no
C13 O20 C1 C4 -175.31(17) no
C13 O20 C1 C6 3.7(3) no
C22 O21 C4 C1 171.50(18) no
C22 O21 C4 C5 -8.9(3) no
S1 N23 C16 C18 -69.3(4) no
S1 N23 C17 C19 -161.4(2) no
C16 N23 C17 C19 62.6(4) no
C17 N23 C16 C18 66.3(4) no
O20 C1 C4 O21 4.1(3) no
O20 C1 C4 C5 -175.50(17) no
O20 C1 C6 C9 178.95(19) no
C4 C1 C6 C9 -2.1(4) no
C6 C1 C4 O21 -175.02(19) no
C6 C1 C4 C5 5.4(4) no
S1 C3 C8 O2 -63.2(3) no
S1 C3 C8 O11 118.4(3) no
S1 C3 C10 C9 -175.28(13) no
F1 C3 C8 O2 177.6(2) no
F1 C3 C8 O11 -0.8(4) no
F1 C3 C10 C9 -56.78(19) no
C8 C3 C10 C9 60.6(3) no
C10 C3 C8 O2 58.3(3) no
C10 C3 C8 O11 -120.1(3) no
O21 C4 C5 C7 176.58(19) no
C1 C4 C5 C7 -3.9(4) no
C4 C5 C7 C9 -1.0(4) no
C4 C5 C7 C14 178.45(19) no
C1 C6 C9 C7 -2.8(4) no
C1 C6 C9 C10 172.14(19) no
C5 C7 C9 C6 4.3(4) no
C5 C7 C9 C10 -170.27(19) no
C5 C7 C14 F12 -165.2(3) no
C5 C7 C14 O3 12.9(4) no
C9 C7 C14 F12 14.3(5) no
C9 C7 C14 O3 -167.7(3) no
C14 C7 C9 C6 -175.1(2) no
C14 C7 C9 C10 10.3(4) no
C6 C9 C10 C3 -92.0(3) no
C7 C9 C10 C3 82.6(3) no
